data_8107154
loop_
_publ_author_name
'Yang, Xiao-Li'
'Wang, Kun-Yan'

_publ_section_title
;
 Crystal structure of 8-isopropyl-8-aza-bicyclo[3.2.1]octan-3-ol, C10H19NO
;
_journal_issue 4
_journal_name_full 'Zeitschrift f\"ur Kristallographie - New Crystal Structures'
_journal_page_first 1233
_journal_page_last 1234
_journal_paper_doi 10.1515/ncrs-2016-0147
_journal_volume 231
_journal_year 2016
_chemical_formula_moiety 'C10 H19 N O'
_chemical_formula_sum 'C10 H19 N O'
_chemical_formula_weight 169.26
_space_group_IT_number 14
_space_group_name_Hall '-P 2yn'
_space_group_name_H-M_alt 'P 1 21/n 1'
_symmetry_cell_setting monoclinic
_symmetry_space_group_name_Hall '-P 2yn'
_symmetry_space_group_name_H-M 'P 1 21/n 1'
_atom_sites_solution_hydrogens geom
_atom_sites_solution_primary direct
_atom_sites_solution_secondary difmap
_cell_angle_alpha 90.00
_cell_angle_beta 100.094(7)
_cell_angle_gamma 90.00
_cell_formula_units_Z 4
_cell_length_a 6.2427(16)
_cell_length_b 9.553(2)
_cell_length_c 16.932(4)
_cell_measurement_reflns_used 752
_cell_measurement_temperature 296(2)
_cell_measurement_theta_max 21.41
_cell_measurement_theta_min 3.24
_cell_volume 994.1(4)
_computing_cell_refinement 'CAD-4 Software '
_computing_data_collection 'CAD-4 Software (Enraf-Nonius, 1989)'
_computing_data_reduction 'XCAD4 (Harms & Wocadlo, 1995)'
_computing_molecular_graphics 'SHELXTL '
_computing_publication_material 'PLATON (Spek, 2003)'
_computing_structure_refinement 'SHELXTL '
_computing_structure_solution 'SHELXTL (Bruker, 2000)'
_diffrn_ambient_temperature 296(2)
_diffrn_measured_fraction_theta_full 0.988
_diffrn_measured_fraction_theta_max 0.988
_diffrn_measurement_device_type 'Nonius CAD4'
_diffrn_measurement_method \w/2\q
_diffrn_radiation_monochromator graphite
_diffrn_radiation_source 'fine-focus sealed tube'
_diffrn_radiation_type MoK\a
_diffrn_radiation_wavelength 0.71073
_diffrn_reflns_av_R_equivalents 0.1075
_diffrn_reflns_av_sigmaI/netI 0.1084
_diffrn_reflns_limit_h_max 7
_diffrn_reflns_limit_h_min -7
_diffrn_reflns_limit_k_max 11
_diffrn_reflns_limit_k_min -11
_diffrn_reflns_limit_l_max 20
_diffrn_reflns_limit_l_min -20
_diffrn_reflns_number 5669
_diffrn_reflns_theta_full 25.44
_diffrn_reflns_theta_max 25.44
_diffrn_reflns_theta_min 3.24
_diffrn_standards_decay_% 1
_diffrn_standards_interval_count 200
_diffrn_standards_interval_time 2h
_diffrn_standards_number 3
_exptl_absorpt_coefficient_mu 0.072
_exptl_absorpt_correction_T_max 0.7452
_exptl_absorpt_correction_T_min 0.6628
_exptl_absorpt_correction_type psi-scan
_exptl_absorpt_process_details '(North et al., 1968)'
_exptl_crystal_colour colorless
_exptl_crystal_density_diffrn 1.131
_exptl_crystal_density_method 'not measured'
_exptl_crystal_description block
_exptl_crystal_F_000 376
_exptl_crystal_size_max 0.27
_exptl_crystal_size_mid 0.20
_exptl_crystal_size_min 0.16
_refine_diff_density_max 0.109
_refine_diff_density_min -0.146
_refine_diff_density_rms 0.033
_refine_ls_extinction_method none
_refine_ls_goodness_of_fit_ref 1.038
_refine_ls_hydrogen_treatment mixed
_refine_ls_matrix_type full
_refine_ls_number_parameters 114
_refine_ls_number_reflns 1826
_refine_ls_number_restraints 1
_refine_ls_restrained_S_all 1.039
_refine_ls_R_factor_all 0.1500
_refine_ls_R_factor_gt 0.0596
_refine_ls_shift/su_max 0.000
_refine_ls_shift/su_mean 0.000
_refine_ls_structure_factor_coef Fsqd
_refine_ls_weighting_details 'calc w=1/[\s^2^(Fo^2^)+(0.0261P)^2^+0.0000P] where P=(Fo^2^+2Fc^2^)/3'
_refine_ls_weighting_scheme calc
_refine_ls_wR_factor_gt 0.0796
_refine_ls_wR_factor_ref 0.0941
_reflns_number_gt 923
_reflns_number_total 1826
_reflns_threshold_expression >2sigma(I)
_cod_data_source_file suppl_ncrs-2016-0147_suppl.cif
_cod_data_source_block 1
_cod_depositor_comments
;
The following automatic conversions were performed:

data item '_symmetry_cell_setting' value 'Monoclinic' was changed to
'monoclinic' in accordance with the built-in table derived from the
CIF Core dictionary named 'cif_core.dic' version 2.4.5 last updated
on 2014-11-21.

Automatic conversion script
Id: cif_fix_values 8738 2021-04-28 16:35:53Z antanas 
;
_cod_original_cell_volume 994.2(4)
_cod_original_sg_symbol_H-M 'P 21/n'
_cod_database_code 8107154

loop_
_symmetry_equiv_pos_site_id
_symmetry_equiv_pos_as_xyz
1 x,y,z
2 1/2-x,1/2+y,1/2-z
3 -x,-y,-z
4 1/2+x,1/2-y,1/2+z

loop_
_atom_site_label
_atom_site_type_symbol
_atom_site_fract_x
_atom_site_fract_y
_atom_site_fract_z
_atom_site_U_iso_or_equiv
_atom_site_adp_type
_atom_site_occupancy
_atom_site_symmetry_multiplicity
_atom_site_calc_flag
_atom_site_refinement_flags
_atom_site_disorder_assembly
_atom_site_disorder_group
C1 C -0.0607(3) 0.6121(2) 0.30990(12) 0.0374(6) Uani 1 1 d . . .
H1 H -0.1830 0.6708 0.3188 0.045 Uiso 1 1 calc R . .
C2 C -0.0811(4) 0.4647(2) 0.34465(14) 0.0483(7) Uani 1 1 d . . .
H2A H -0.1626 0.4673 0.3884 0.058 Uiso 1 1 calc R . .
H2B H -0.1524 0.4011 0.3037 0.058 Uiso 1 1 calc R . .
C3 C 0.1556(3) 0.4204(2) 0.37460(14) 0.0465(7) Uani 1 1 d . . .
H3A H 0.1901 0.3352 0.3483 0.056 Uiso 1 1 calc R . .
H3B H 0.1824 0.4056 0.4322 0.056 Uiso 1 1 calc R . .
C4 C 0.2893(3) 0.5443(2) 0.35190(13) 0.0391(6) Uani 1 1 d . . .
H4 H 0.4242 0.5541 0.3910 0.047 Uiso 1 1 calc R . .
C5 C 0.3398(3) 0.5354(2) 0.26742(13) 0.0422(6) Uani 1 1 d . . .
H5A H 0.4186 0.6190 0.2570 0.051 Uiso 1 1 calc R . .
H5B H 0.4344 0.4558 0.2644 0.051 Uiso 1 1 calc R . .
C6 C 0.1397(4) 0.5210(2) 0.20244(13) 0.0420(6) Uani 1 1 d . . .
H6 H 0.1766 0.5524 0.1514 0.050 Uiso 1 1 calc R . .
C7 C -0.0448(3) 0.6102(2) 0.22151(12) 0.0407(6) Uani 1 1 d . . .
H7A H -0.1807 0.5754 0.1913 0.049 Uiso 1 1 calc R . .
H7B H -0.0255 0.7053 0.2040 0.049 Uiso 1 1 calc R . .
C8 C 0.1260(4) 0.7108(2) 0.43824(14) 0.0502(7) Uani 1 1 d . . .
H8 H 0.0630 0.6323 0.4636 0.060 Uiso 1 1 calc R . .
C9 C -0.0242(4) 0.8355(3) 0.43603(15) 0.0773(9) Uani 1 1 d . . .
H9A H 0.0351 0.9131 0.4109 0.116 Uiso 1 1 calc R . .
H9B H -0.0384 0.8607 0.4898 0.116 Uiso 1 1 calc R . .
H9C H -0.1646 0.8120 0.4060 0.116 Uiso 1 1 calc R . .
C10 C 0.3445(4) 0.7468(3) 0.48856(14) 0.0825(10) Uani 1 1 d . . .
H10A H 0.4336 0.6643 0.4964 0.124 Uiso 1 1 calc R . .
H10B H 0.3232 0.7822 0.5397 0.124 Uiso 1 1 calc R . .
H10C H 0.4152 0.8167 0.4615 0.124 Uiso 1 1 calc R . .
N1 N 0.1473(3) 0.66905(16) 0.35503(10) 0.0346(5) Uani 1 1 d . . .
O1 O 0.0651(3) 0.37937(16) 0.19364(10) 0.0536(5) Uani 1 1 d D . .
H1A H 0.175(3) 0.330(2) 0.1836(13) 0.064 Uiso 1 1 d D . .

loop_
_atom_site_aniso_label
_atom_site_aniso_U_11
_atom_site_aniso_U_22
_atom_site_aniso_U_33
_atom_site_aniso_U_23
_atom_site_aniso_U_13
_atom_site_aniso_U_12
C1 0.0299(15) 0.0385(13) 0.0439(14) 0.0025(12) 0.0074(11) 0.0062(12)
C2 0.0393(16) 0.0492(15) 0.0583(17) 0.0061(13) 0.0137(13) -0.0034(13)
C3 0.0455(17) 0.0393(15) 0.0548(16) 0.0114(12) 0.0092(13) 0.0025(12)
C4 0.0284(14) 0.0399(14) 0.0465(16) 0.0075(12) 0.0000(11) 0.0015(12)
C5 0.0349(15) 0.0314(13) 0.0635(17) 0.0013(12) 0.0177(13) 0.0038(12)
C6 0.0463(17) 0.0334(14) 0.0477(16) -0.0014(12) 0.0120(13) -0.0001(12)
C7 0.0410(15) 0.0347(13) 0.0436(15) -0.0006(12) -0.0004(12) 0.0068(12)
C8 0.064(2) 0.0501(16) 0.0387(16) 0.0002(13) 0.0149(14) -0.0066(14)
C9 0.084(2) 0.079(2) 0.072(2) -0.0301(16) 0.0226(17) 0.0076(18)
C10 0.080(2) 0.112(3) 0.0483(18) -0.0159(17) -0.0095(17) -0.0071(19)
N1 0.0334(12) 0.0353(11) 0.0346(11) 0.0001(9) 0.0042(9) 0.0011(9)
O1 0.0492(12) 0.0368(10) 0.0758(12) -0.0145(9) 0.0137(10) -0.0007(9)

loop_
_atom_type_symbol
_atom_type_description
_atom_type_scat_dispersion_real
_atom_type_scat_dispersion_imag
_atom_type_scat_source
C C 0.0033 0.0016 'International Tables Vol C Tables 4.2.6.8 and 6.1.1.4'
H H 0.0000 0.0000 'International Tables Vol C Tables 4.2.6.8 and 6.1.1.4'
N N 0.0061 0.0033 'International Tables Vol C Tables 4.2.6.8 and 6.1.1.4'
O O 0.0106 0.0060 'International Tables Vol C Tables 4.2.6.8 and 6.1.1.4'

loop_
_geom_angle_atom_site_label_1
_geom_angle_atom_site_label_2
_geom_angle_atom_site_label_3
_geom_angle
_geom_angle_site_symmetry_1
_geom_angle_site_symmetry_3
N1 C1 C7 107.99(17) . .
N1 C1 C2 105.12(16) . .
C7 C1 C2 112.93(18) . .
N1 C1 H1 110.2 . .
C7 C1 H1 110.2 . .
C2 C1 H1 110.2 . .
C3 C2 C1 103.84(16) . .
C3 C2 H2A 111.0 . .
C1 C2 H2A 111.0 . .
C3 C2 H2B 111.0 . .
C1 C2 H2B 111.0 . .
H2A C2 H2B 109.0 . .
C2 C3 C4 103.80(17) . .
C2 C3 H3A 111.0 . .
C4 C3 H3A 111.0 . .
C2 C3 H3B 111.0 . .
C4 C3 H3B 111.0 . .
H3A C3 H3B 109.0 . .
N1 C4 C5 107.48(17) . .
N1 C4 C3 104.74(17) . .
C5 C4 C3 113.84(19) . .
N1 C4 H4 110.2 . .
C5 C4 H4 110.2 . .
C3 C4 H4 110.2 . .
C6 C5 C4 114.01(19) . .
C6 C5 H5A 108.8 . .
C4 C5 H5A 108.8 . .
C6 C5 H5B 108.8 . .
C4 C5 H5B 108.8 . .
H5A C5 H5B 107.6 . .
O1 C6 C7 108.00(18) . .
O1 C6 C5 111.91(18) . .
C7 C6 C5 110.75(18) . .
O1 C6 H6 108.7 . .
C7 C6 H6 108.7 . .
C5 C6 H6 108.7 . .
C6 C7 C1 113.66(18) . .
C6 C7 H7A 108.8 . .
C1 C7 H7A 108.8 . .
C6 C7 H7B 108.8 . .
C1 C7 H7B 108.8 . .
H7A C7 H7B 107.7 . .
N1 C8 C9 110.2(2) . .
N1 C8 C10 111.8(2) . .
C9 C8 C10 109.1(2) . .
N1 C8 H8 108.6 . .
C9 C8 H8 108.6 . .
C10 C8 H8 108.6 . .
C8 C9 H9A 109.5 . .
C8 C9 H9B 109.5 . .
H9A C9 H9B 109.5 . .
C8 C9 H9C 109.5 . .
H9A C9 H9C 109.5 . .
H9B C9 H9C 109.5 . .
C8 C10 H10A 109.5 . .
C8 C10 H10B 109.5 . .
H10A C10 H10B 109.5 . .
C8 C10 H10C 109.5 . .
H10A C10 H10C 109.5 . .
H10B C10 H10C 109.5 . .
C1 N1 C4 99.21(15) . .
C1 N1 C8 111.61(17) . .
C4 N1 C8 113.50(17) . .
C6 O1 H1A 106.4(15) . .

loop_
_geom_bond_atom_site_label_1
_geom_bond_atom_site_label_2
_geom_bond_distance
_geom_bond_site_symmetry_2
C1 N1 1.489(2) .
C1 C7 1.517(3) .
C1 C2 1.540(3) .
C1 H1 0.9800 .
C2 C3 1.535(3) .
C2 H2A 0.9700 .
C2 H2B 0.9700 .
C3 C4 1.535(3) .
C3 H3A 0.9700 .
C3 H3B 0.9700 .
C4 N1 1.492(2) .
C4 C5 1.520(3) .
C4 H4 0.9800 .
C5 C6 1.519(3) .
C5 H5A 0.9700 .
C5 H5B 0.9700 .
C6 O1 1.430(2) .
C6 C7 1.512(3) .
C6 H6 0.9800 .
C7 H7A 0.9700 .
C7 H7B 0.9700 .
C8 N1 1.492(3) .
C8 C9 1.513(3) .
C8 C10 1.516(3) .
C8 H8 0.9800 .
C9 H9A 0.9600 .
C9 H9B 0.9600 .
C9 H9C 0.9600 .
C10 H10A 0.9600 .
C10 H10B 0.9600 .
C10 H10C 0.9600 .
O1 H1A 0.875(15) .

loop_
_geom_hbond_atom_site_label_D
_geom_hbond_atom_site_label_H
_geom_hbond_atom_site_label_A
_geom_hbond_distance_DH
_geom_hbond_distance_HA
_geom_hbond_distance_DA
_geom_hbond_angle_DHA
_geom_hbond_site_symmetry_A
_geom_hbond_publ_flag
O1 H1A N1 0.874(19) 2.068(19) 2.908(3) 161.1(19) 2_545 yes
C2 H2B O1 0.9700 2.5000 2.975(3) 110.00 . yes
